data_7241428
loop_
_publ_author_name
'Pisk, Jana'
'\/Dilovi\'c, Ivica'
'Hrenar, Tomica'
'Cvijanovi\'c, Danijela'
'Pavlovi\'c, Gordana'
'Vrdoljak, Vi\<snja'

_publ_section_title
;
 Effective methods for the synthesis of hydrazones, quinazolines, and
 Schiff bases: reaction monitoring using a chemometric approach
;
_journal_issue 63
_journal_name_full 'RSC Advances'
_journal_page_first 38566
_journal_page_last 38577
_journal_paper_doi 10.1039/D0RA06845D
_journal_volume 10
_journal_year 2020
_chemical_formula_moiety 'C14 H13 N3 O3'
_chemical_formula_sum 'C14 H13 N3 O3'
_chemical_formula_weight 271.27
_space_group_crystal_system orthorhombic
_space_group_IT_number 61
_space_group_name_Hall '-P 2ac 2ab'
_space_group_name_H-M_alt 'P b c a'
_atom_sites_solution_hydrogens mixed
_atom_sites_solution_primary dual
_audit_creation_date 2020-01-08
_audit_creation_method
;
Olex2 1.2
(compiled 2018.05.29 svn.r3508 for OlexSys, GUI svn.r5506)
;
_audit_update_record
;
2020-02-20 deposited with the CCDC.	2020-10-05 downloaded from the CCDC.
;
_cell_angle_alpha 90
_cell_angle_beta 90
_cell_angle_gamma 90
_cell_formula_units_Z 8
_cell_length_a 24.7572(13)
_cell_length_b 7.6282(5)
_cell_length_c 13.3499(6)
_cell_measurement_reflns_used 1957
_cell_measurement_temperature 293
_cell_measurement_theta_max 28.5900
_cell_measurement_theta_min 4.4130
_cell_volume 2521.2(2)
_computing_cell_refinement
;
CrysAlisPro, Agilent Technologies,
Version 1.171.37.35 (release 13-08-2014 CrysAlis171 .NET)
(compiled Aug 13 2014,18:06:01)
;
_computing_data_collection
;
CrysAlisPro, Agilent Technologies,
Version 1.171.37.35 (release 13-08-2014 CrysAlis171 .NET)
(compiled Aug 13 2014,18:06:01)
;
_computing_data_reduction
;
CrysAlisPro, Agilent Technologies,
Version 1.171.37.35 (release 13-08-2014 CrysAlis171 .NET)
(compiled Aug 13 2014,18:06:01)
;
_computing_molecular_graphics 'Olex2 (Dolomanov et al., 2009)'
_computing_publication_material 'Olex2 (Dolomanov et al., 2009)'
_computing_structure_refinement 'ShelXL (Sheldrick, 2015)'
_computing_structure_solution 'ShelXT (Sheldrick, 2015)'
_diffrn_ambient_temperature 293
_diffrn_detector 'CCD plate'
_diffrn_detector_area_resol_mean 16.3426
_diffrn_detector_type Sapphire3
_diffrn_measured_fraction_theta_full 0.957
_diffrn_measured_fraction_theta_max 0.957
_diffrn_measurement_details
;
#__ type_ start__ end____ width___ exp.time_
  1 omega  -21.00   11.00   1.0000   10.0000
omega____ theta____ kappa____ phi______ frames
    -      -22.4994   19.0000    0.0000 32

#__ type_ start__ end____ width___ exp.time_
  2 omega    3.00   35.00   1.0000   10.0000
omega____ theta____ kappa____ phi______ frames
    -       22.3432  -57.0000  -30.0000 32

#__ type_ start__ end____ width___ exp.time_
  3 omega   27.00   86.00   1.0000   10.0000
omega____ theta____ kappa____ phi______ frames
    -       22.3432   57.0000 -180.0000 59

#__ type_ start__ end____ width___ exp.time_
  4 omega   44.00   71.00   1.0000   10.0000
omega____ theta____ kappa____ phi______ frames
    -       22.3432 -120.0000  -16.0000 27

#__ type_ start__ end____ width___ exp.time_
  5 omega  -73.00  -38.00   1.0000   10.0000
omega____ theta____ kappa____ phi______ frames
    -      -22.4994 -179.0000   90.0000 35
;
_diffrn_measurement_device 'four-circle diffractometer'
_diffrn_measurement_device_type 'Xcalibur, Sapphire3'
_diffrn_measurement_method '\w scans'
_diffrn_orient_matrix_UB_11 0.0117535000
_diffrn_orient_matrix_UB_12 0.0831890000
_diffrn_orient_matrix_UB_13 0.0094398000
_diffrn_orient_matrix_UB_21 -0.0257430000
_diffrn_orient_matrix_UB_22 0.0399585000
_diffrn_orient_matrix_UB_23 -0.0048092000
_diffrn_orient_matrix_UB_31 -0.0045079000
_diffrn_orient_matrix_UB_32 -0.0113609000
_diffrn_orient_matrix_UB_33 0.0520528000
_diffrn_radiation_monochromator graphite
_diffrn_radiation_probe x-ray
_diffrn_radiation_type MoK\a
_diffrn_radiation_wavelength 0.71073
_diffrn_reflns_av_R_equivalents 0.0492
_diffrn_reflns_av_unetI/netI 0.0862
_diffrn_reflns_Laue_measured_fraction_full 0.957
_diffrn_reflns_Laue_measured_fraction_max 0.957
_diffrn_reflns_limit_h_max 29
_diffrn_reflns_limit_h_min -27
_diffrn_reflns_limit_k_max 9
_diffrn_reflns_limit_k_min -9
_diffrn_reflns_limit_l_max 15
_diffrn_reflns_limit_l_min -14
_diffrn_reflns_number 7090
_diffrn_reflns_point_group_measured_fraction_full 0.957
_diffrn_reflns_point_group_measured_fraction_max 0.957
_diffrn_reflns_theta_full 24.999
_diffrn_reflns_theta_max 24.999
_diffrn_reflns_theta_min 4.139
_diffrn_source 'Enhance (Mo) X-ray Source'
_exptl_absorpt_coefficient_mu 0.103
_exptl_absorpt_correction_T_max 1.00000
_exptl_absorpt_correction_T_min 0.60473
_exptl_absorpt_correction_type multi-scan
_exptl_absorpt_process_details
;
CrysAlisPro, Agilent Technologies,
Version 1.171.37.35 (release 13-08-2014 CrysAlis171 .NET)
(compiled Aug 13 2014,18:06:01)
Empirical absorption correction using spherical harmonics,
 implemented in SCALE3 ABSPACK scaling algorithm.
;
_exptl_crystal_colour yellowish
_exptl_crystal_colour_modifier yellowish
_exptl_crystal_density_diffrn 1.429
_exptl_crystal_description prism
_exptl_crystal_F_000 1136
_exptl_crystal_size_max 0.3
_exptl_crystal_size_mid 0.2
_exptl_crystal_size_min 0.05
_refine_diff_density_max 0.194
_refine_diff_density_min -0.237
_refine_diff_density_rms 0.040
_refine_ls_extinction_method none
_refine_ls_goodness_of_fit_ref 0.899
_refine_ls_hydrogen_treatment constr
_refine_ls_matrix_type full
_refine_ls_number_parameters 184
_refine_ls_number_reflns 2117
_refine_ls_number_restraints 0
_refine_ls_restrained_S_all 0.899
_refine_ls_R_factor_all 0.0986
_refine_ls_R_factor_gt 0.0511
_refine_ls_shift/su_max 0.000
_refine_ls_shift/su_mean 0.000
_refine_ls_structure_factor_coef Fsqd
_refine_ls_weighting_details 'w=1/[\s^2^(Fo^2^)+(0.0245P)^2^] where P=(Fo^2^+2Fc^2^)/3'
_refine_ls_weighting_scheme calc
_refine_ls_wR_factor_gt 0.0894
_refine_ls_wR_factor_ref 0.1052
_reflns_Friedel_coverage 0.000
_reflns_number_gt 1173
_reflns_number_total 2117
_reflns_threshold_expression 'I > 2\s(I)'
_cod_data_source_file d0ra06845d2.cif
_cod_data_source_block 3a
_cod_database_code 7241428
_shelx_shelxl_version_number 2016/4
_chemical_oxdiff_formula 'C13 H13 N3 O2'
_shelx_space_group_comment
;
The symmetry employed for this shelxl refinement is uniquely defined
by the following loop, which should always be used as a source of
symmetry information in preference to the above space-group names.
They are only intended as comments.
;
_shelx_estimated_absorpt_t_max 0.995
_shelx_estimated_absorpt_t_min 0.970
_reflns_odcompleteness_completeness 96.46
_reflns_odcompleteness_iscentric 1
_reflns_odcompleteness_theta 30.44
_olex2_refinement_description
;
1. Fixed Uiso
 At 1.2 times of:
  All C(H) groups, All N(H) groups, All N(H,H) groups
 At 1.5 times of:
  All O(H) groups
2.a Rotating group:
 N3(H3A,H3B)
2.b Aromatic/amide H refined with riding coordinates:
 N1(H1), C2(H2A), C6(H6), C8(H8), C14(H14), C13(H13), C12(H12), C11(H11), C7(H7)
2.c Idealised tetrahedral OH refined as rotating group:
 O2(H2), O3(H3)
;
_olex2_exptl_crystal_mounting_method 'glass needle'
_olex2_submission_special_instructions 'No special instructions were received'

loop_
_space_group_symop_operation_xyz
'x, y, z'
'-x+1/2, -y, z+1/2'
'-x, y+1/2, -z+1/2'
'x+1/2, -y+1/2, -z'
'-x, -y, -z'
'x-1/2, y, -z-1/2'
'x, -y-1/2, z-1/2'
'-x-1/2, y-1/2, z'

loop_
_atom_site_label
_atom_site_type_symbol
_atom_site_fract_x
_atom_site_fract_y
_atom_site_fract_z
_atom_site_U_iso_or_equiv
_atom_site_adp_type
_atom_site_occupancy
_atom_site_site_symmetry_order
_atom_site_calc_flag
_atom_site_refinement_flags_posn
_atom_site_refinement_flags_adp
_atom_site_refinement_flags_occupancy
_atom_site_disorder_assembly
_atom_site_disorder_group
O1 O 0.36179(8) 0.5644(3) 0.44719(12) 0.0618(6) Uani 1 1 d . . . . .
O2 O 0.48813(8) 0.7927(3) 0.29496(13) 0.0737(7) Uani 1 1 d . . . . .
H2 H 0.469567 0.739955 0.335939 0.111 Uiso 1 1 calc GR . . . .
O3 O 0.56318(9) 0.9240(3) 0.17753(12) 0.0759(7) Uani 1 1 d . . . . .
H3 H 0.588487 0.969351 0.147528 0.114 Uiso 1 1 calc GR . . . .
N2 N 0.45964(9) 0.6982(3) 0.48177(15) 0.0459(6) Uani 1 1 d . . . . .
N1 N 0.42674(9) 0.6372(3) 0.55732(15) 0.0469(6) Uani 1 1 d . . . . .
H1 H 0.437961 0.637899 0.618285 0.056 Uiso 1 1 calc R . . . .
N3 N 0.27711(10) 0.3691(3) 0.51270(16) 0.0686(8) Uani 1 1 d . . . . .
H3A H 0.244831 0.407535 0.501307 0.082 Uiso 1 1 d GR . . . .
H3B H 0.298561 0.412858 0.468098 0.082 Uiso 1 1 d GR . . . .
C3 C 0.54444(11) 0.8320(3) 0.44148(18) 0.0402(7) Uani 1 1 d . . . . .
C9 C 0.34242(10) 0.5243(3) 0.62114(18) 0.0408(7) Uani 1 1 d . . . . .
C1 C 0.37683(12) 0.5761(4) 0.53573(19) 0.0437(7) Uani 1 1 d . . . . .
C2 C 0.50443(12) 0.7638(3) 0.51106(19) 0.0449(7) Uani 1 1 d . . . . .
H2A H 0.511720 0.767958 0.579358 0.054 Uiso 1 1 calc R . . . .
C10 C 0.29556(11) 0.4243(4) 0.60559(18) 0.0458(7) Uani 1 1 d . . . . .
C5 C 0.57546(12) 0.9125(4) 0.27768(19) 0.0462(8) Uani 1 1 d . . . . .
C4 C 0.53534(11) 0.8442(3) 0.3390(2) 0.0469(7) Uani 1 1 d . . . . .
C6 C 0.62396(11) 0.9643(4) 0.3168(2) 0.0497(8) Uani 1 1 d . . . . .
H6 H 0.650740 1.007570 0.274648 0.060 Uiso 1 1 calc R . . . .
C8 C 0.59366(12) 0.8873(4) 0.47963(19) 0.0504(8) Uani 1 1 d . . . . .
H8 H 0.599913 0.879930 0.548192 0.061 Uiso 1 1 calc R . . . .
C14 C 0.35516(12) 0.5751(4) 0.71880(18) 0.0496(8) Uani 1 1 d . . . . .
H14 H 0.385726 0.643343 0.729776 0.059 Uiso 1 1 calc R . . . .
C13 C 0.32369(12) 0.5270(4) 0.7993(2) 0.0567(9) Uani 1 1 d . . . . .
H13 H 0.332633 0.563358 0.863724 0.068 Uiso 1 1 calc R . . . .
C12 C 0.27876(13) 0.4241(4) 0.7832(2) 0.0584(9) Uani 1 1 d . . . . .
H12 H 0.257629 0.389262 0.837201 0.070 Uiso 1 1 calc R . . . .
C11 C 0.26501(12) 0.3730(4) 0.6888(2) 0.0543(8) Uani 1 1 d . . . . .
H11 H 0.234727 0.302768 0.679479 0.065 Uiso 1 1 calc R . . . .
C7 C 0.63334(12) 0.9527(4) 0.4184(2) 0.0552(8) Uani 1 1 d . . . . .
H7 H 0.666204 0.988818 0.445077 0.066 Uiso 1 1 calc R . . . .

loop_
_atom_site_aniso_label
_atom_site_aniso_U_11
_atom_site_aniso_U_22
_atom_site_aniso_U_33
_atom_site_aniso_U_23
_atom_site_aniso_U_13
_atom_site_aniso_U_12
O1 0.0562(14) 0.0936(16) 0.0357(10) -0.0012(10) 0.0044(11) -0.0083(14)
O2 0.0557(15) 0.1103(19) 0.0550(13) 0.0215(12) -0.0141(12) -0.0307(15)
O3 0.0818(17) 0.1071(19) 0.0388(11) 0.0081(10) 0.0014(12) -0.0320(16)
N2 0.0400(14) 0.0522(14) 0.0455(14) 0.0064(11) 0.0090(12) -0.0010(14)
N1 0.0413(14) 0.0613(16) 0.0381(13) 0.0075(11) 0.0061(12) -0.0009(14)
N3 0.0461(16) 0.105(2) 0.0542(15) -0.0089(13) -0.0028(13) 0.0061(18)
C3 0.0383(16) 0.0429(15) 0.0394(15) 0.0044(12) 0.0004(14) 0.0053(16)
C9 0.0337(16) 0.0509(16) 0.0378(14) 0.0032(12) 0.0065(14) 0.0055(15)
C1 0.0419(17) 0.0496(17) 0.0395(16) 0.0008(13) 0.0054(14) 0.0035(16)
C2 0.0460(17) 0.0472(18) 0.0416(15) 0.0037(12) 0.0010(15) 0.0084(17)
C10 0.0384(17) 0.0560(18) 0.0432(15) 0.0012(13) 0.0047(14) 0.0067(16)
C5 0.0497(19) 0.0502(19) 0.0389(16) 0.0018(12) 0.0043(15) -0.0043(17)
C4 0.0378(17) 0.0546(18) 0.0483(18) 0.0037(13) -0.0020(14) -0.0034(17)
C6 0.0403(17) 0.0560(18) 0.0529(18) 0.0021(14) 0.0104(16) -0.0063(17)
C8 0.0502(19) 0.062(2) 0.0392(15) 0.0035(13) -0.0060(15) -0.0061(18)
C14 0.0421(18) 0.064(2) 0.0424(15) 0.0014(14) -0.0017(15) 0.0035(18)
C13 0.052(2) 0.080(2) 0.0379(15) 0.0083(15) 0.0036(15) 0.008(2)
C12 0.053(2) 0.071(2) 0.0518(17) 0.0189(16) 0.0169(17) 0.004(2)
C11 0.0467(19) 0.0538(18) 0.0626(18) -0.0003(14) 0.0053(16) -0.0021(17)
C7 0.0420(18) 0.067(2) 0.0568(18) 0.0017(15) -0.0054(16) -0.0097(18)

loop_
_atom_type_symbol
_atom_type_description
_atom_type_scat_dispersion_real
_atom_type_scat_dispersion_imag
_atom_type_scat_source
C C 0.0033 0.0016 'International Tables Vol C Tables 4.2.6.8 and 6.1.1.4'
H H 0.0000 0.0000 'International Tables Vol C Tables 4.2.6.8 and 6.1.1.4'
N N 0.0061 0.0033 'International Tables Vol C Tables 4.2.6.8 and 6.1.1.4'
O O 0.0106 0.0060 'International Tables Vol C Tables 4.2.6.8 and 6.1.1.4'

loop_
_geom_angle_atom_site_label_1
_geom_angle_atom_site_label_2
_geom_angle_atom_site_label_3
_geom_angle
_geom_angle_site_symmetry_1
_geom_angle_site_symmetry_3
_geom_angle_publ_flag
C4 O2 H2 109.5 . . ?
C5 O3 H3 109.5 . . ?
C2 N2 N1 114.9(2) . . ?
N2 N1 H1 120.0 . . ?
C1 N1 N2 120.1(2) . . ?
C1 N1 H1 120.0 . . ?
H3A N3 H3B 108.4 . . ?
C10 N3 H3A 111.0 . . ?
C10 N3 H3B 107.2 . . ?
C4 C3 C2 122.8(2) . . ?
C8 C3 C2 118.2(2) . . ?
C8 C3 C4 118.9(2) . . ?
C10 C9 C1 120.5(2) . . ?
C14 C9 C1 121.1(3) . . ?
C14 C9 C10 118.4(2) . . ?
O1 C1 N1 120.1(2) . . ?
O1 C1 C9 122.8(3) . . ?
N1 C1 C9 117.0(2) . . ?
N2 C2 C3 122.4(2) . . ?
N2 C2 H2A 118.8 . . ?
C3 C2 H2A 118.8 . . ?
N3 C10 C9 124.7(2) . . ?
N3 C10 C11 116.5(3) . . ?
C11 C10 C9 118.8(2) . . ?
O3 C5 C4 116.1(2) . . ?
C6 C5 O3 123.2(2) . . ?
C6 C5 C4 120.8(2) . . ?
O2 C4 C3 122.9(2) . . ?
O2 C4 C5 117.8(2) . . ?
C5 C4 C3 119.3(2) . . ?
C5 C6 H6 119.8 . . ?
C5 C6 C7 120.3(3) . . ?
C7 C6 H6 119.8 . . ?
C3 C8 H8 119.3 . . ?
C7 C8 C3 121.4(2) . . ?
C7 C8 H8 119.3 . . ?
C9 C14 H14 119.1 . . ?
C13 C14 C9 121.8(3) . . ?
C13 C14 H14 119.1 . . ?
C14 C13 H13 120.5 . . ?
C14 C13 C12 119.1(3) . . ?
C12 C13 H13 120.5 . . ?
C13 C12 H12 119.7 . . ?
C11 C12 C13 120.6(3) . . ?
C11 C12 H12 119.7 . . ?
C10 C11 H11 119.4 . . ?
C12 C11 C10 121.3(3) . . ?
C12 C11 H11 119.4 . . ?
C6 C7 H7 120.4 . . ?
C8 C7 C6 119.3(3) . . ?
C8 C7 H7 120.4 . . ?

loop_
_geom_bond_atom_site_label_1
_geom_bond_atom_site_label_2
_geom_bond_distance
_geom_bond_site_symmetry_2
_geom_bond_publ_flag
O1 C1 1.243(3) . ?
O2 H2 0.8200 . ?
O2 C4 1.366(3) . ?
O3 H3 0.8200 . ?
O3 C5 1.374(3) . ?
N2 N1 1.378(3) . ?
N2 C2 1.278(3) . ?
N1 H1 0.8600 . ?
N1 C1 1.351(3) . ?
N3 H3A 0.8648 . ?
N3 H3B 0.8650 . ?
N3 C10 1.387(3) . ?
C3 C2 1.454(3) . ?
C3 C4 1.389(3) . ?
C3 C8 1.386(3) . ?
C9 C1 1.477(3) . ?
C9 C10 1.404(3) . ?
C9 C14 1.396(3) . ?
C2 H2A 0.9300 . ?
C10 C11 1.400(3) . ?
C5 C4 1.389(3) . ?
C5 C6 1.368(3) . ?
C6 H6 0.9300 . ?
C6 C7 1.379(3) . ?
C8 H8 0.9300 . ?
C8 C7 1.372(3) . ?
C14 H14 0.9300 . ?
C14 C13 1.378(3) . ?
C13 H13 0.9300 . ?
C13 C12 1.378(4) . ?
C12 H12 0.9300 . ?
C12 C11 1.362(3) . ?
C11 H11 0.9300 . ?
C7 H7 0.9300 . ?
